data_4003961
loop_
_publ_author_name
'Vasileiadou, Eugenia S.'
'Hadar, Ido'
'Kepenekian, Mika\"el'
'Even, Jacky'
'Tu, Qing'
'Malliakas, Christos D.'
'Friedrich, Daniel'
'Spanopoulos, Ioannis'
'Hoffman, Justin M.'
'Dravid, Vinayak P.'
'Kanatzidis, Mercouri G.'

_publ_section_title
;
 Shedding Light on the Stability and Structure--Property Relationships of
 Two-Dimensional Hybrid Lead Bromide Perovskites
;
_journal_name_full 'Chemistry of Materials'
_journal_paper_doi 10.1021/acs.chemmater.1c01129
_journal_year 2021
_chemical_formula_moiety 'Br7 Pb2, C16 H40 N2, C H6 N'
_chemical_formula_sum 'C17 H46 Br7 N3 Pb2'
_chemical_formula_weight 1266.32
_chemical_name_common 'Octylammonium Methylammonium Lead Bromide'
_space_group_crystal_system monoclinic
_space_group_IT_number 9
_space_group_name_Hall 'C -2yc'
_space_group_name_H-M_alt 'C 1 c 1'
_atom_sites_solution_hydrogens geom
_atom_sites_solution_primary heavy
_audit_creation_date 2019-11-18
_audit_creation_method
;
Olex2 1.2
(compiled 2018.05.29 svn.r3508 for OlexSys, GUI svn.r5506)
;
_cell_angle_alpha 90
_cell_angle_beta 90.010(2)
_cell_angle_gamma 90
_cell_formula_units_Z 4
_cell_length_a 52.952(5)
_cell_length_b 8.3232(7)
_cell_length_c 8.3225(7)
_cell_measurement_reflns_used 7818
_cell_measurement_temperature 296(2)
_cell_measurement_theta_max 29.38
_cell_measurement_theta_min 2.31
_cell_volume 3668.0(6)
_computing_molecular_graphics 'Olex2 (Dolomanov et al., 2009)'
_computing_publication_material 'Olex2 (Dolomanov et al., 2009)'
_computing_structure_refinement 'ShelXL (Sheldrick, 2015)'
_computing_structure_solution 'ShelXS (Sheldrick, 2008)'
_diffrn_ambient_temperature 296.15
_diffrn_measured_fraction_theta_full 1.000
_diffrn_measured_fraction_theta_max 0.864
_diffrn_measurement_device_type 'CCD area detector'
_diffrn_measurement_method 'phi and omega scans'
_diffrn_radiation_monochromator graphite
_diffrn_radiation_type MoK\a
_diffrn_radiation_wavelength 0.71073
_diffrn_reflns_av_R_equivalents 0.0769
_diffrn_reflns_av_unetI/netI 0.0847
_diffrn_reflns_Laue_measured_fraction_full 1.000
_diffrn_reflns_Laue_measured_fraction_max 0.864
_diffrn_reflns_limit_h_max 76
_diffrn_reflns_limit_h_min -80
_diffrn_reflns_limit_k_max 12
_diffrn_reflns_limit_k_min -12
_diffrn_reflns_limit_l_max 12
_diffrn_reflns_limit_l_min -12
_diffrn_reflns_number 40438
_diffrn_reflns_point_group_measured_fraction_full 0.999
_diffrn_reflns_point_group_measured_fraction_max 0.830
_diffrn_reflns_theta_full 25.242
_diffrn_reflns_theta_max 33.749
_diffrn_reflns_theta_min 0.769
_exptl_absorpt_coefficient_mu 16.803
_exptl_absorpt_correction_type none
_exptl_crystal_density_diffrn 2.293
_exptl_crystal_description 'light yellow plate'
_exptl_crystal_F_000 2312
_refine_diff_density_max 2.262
_refine_diff_density_min -2.067
_refine_diff_density_rms 0.441
_refine_ls_abs_structure_details
;
 Flack x determined using 2304 quotients [(I+)-(I-)]/[(I+)+(I-)]
 (Parsons, Flack and Wagner, Acta Cryst. B69 (2013) 249-259).
;
_refine_ls_abs_structure_Flack 0.500(13)
_refine_ls_extinction_method none
_refine_ls_goodness_of_fit_ref 1.001
_refine_ls_hydrogen_treatment constr
_refine_ls_matrix_type full
_refine_ls_number_parameters 152
_refine_ls_number_reflns 12154
_refine_ls_number_restraints 52
_refine_ls_restrained_S_all 1.001
_refine_ls_R_factor_all 0.1490
_refine_ls_R_factor_gt 0.0717
_refine_ls_shift/su_max 0.1583
_refine_ls_shift/su_mean 0.0056
_refine_ls_structure_factor_coef Fsqd
_refine_ls_weighting_details 'w=1/[\s^2^(Fo^2^)+(0.1268P)^2^] where P=(Fo^2^+2Fc^2^)/3'
_refine_ls_weighting_scheme calc
_refine_ls_wR_factor_gt 0.1936
_refine_ls_wR_factor_ref 0.2333
_reflns_Friedel_coverage 0.920
_reflns_Friedel_fraction_full 0.998
_reflns_Friedel_fraction_max 0.795
_reflns_number_gt 5885
_reflns_number_total 12154
_reflns_threshold_expression 'I > 2\s(I)'
_cod_data_source_file cm1c01129_si_004.cif
_cod_data_source_block 43c
_cod_original_cell_volume 3668.0(5)
_cod_database_code 4003961
_shelx_shelxl_version_number 2017/1
_shelx_space_group_comment
;
The symmetry employed for this shelxl refinement is uniquely defined
by the following loop, which should always be used as a source of
symmetry information in preference to the above space-group names.
They are only intended as comments.
;
_olex2_refinement_description
;
1. Fixed Uiso
 At 1.2 times of:
  All C(H,H) groups, All N(H,H,H) groups
 At 1.5 times of:
  All C(H,H,H) groups
2. Restrained distances
 N1-C1
 1.5 with sigma of 0.02
 C5-C6 = C6-C7
 1.5 with sigma of 0.02
 C6-C7 = C7-C8
 1.5 with sigma of 0.02
 C3-C4 = C4-C5
 1.5 with sigma of 0.02
 C2-C3 = C3-C4
 1.5 with sigma of 0.02
 N2-C2 = C2-C3
 1.5 with sigma of 0.02
 C4-C5 = C5-C6
 1.5 with sigma of 0.02
 C16-C15 = C15-C14
 1.5 with sigma of 0.02
 C13-C14
 1.5 with sigma of 0.02
 C15-C14 = C14-C13
 1.5 with sigma of 0.02
 C12-C13 = C13-C14
 1.5 with sigma of 0.02
 C11-C12 = C12-C13
 1.5 with sigma of 0.02
 C10-C11 = C11-C12
 1.5 with sigma of 0.02
 C16-C15
 1.5 with sigma of 0.02
 C15-C16
 1.5 with sigma of 0.02
 C7-C8 = C8-C9
 1.5 with sigma of 0.02
 C9-C8 = C8-C7
 1.5 with sigma of 0.02
 N3-C10 = C10-C11
 1.5 with sigma of 0.02
 N3-C10
 1.5 with sigma of 0.02
 C15-C16 = C16-C0AA
 1.5 with sigma of 0.02
 C5-C7
 2.45 with sigma of 0.04
 C6-C8
 2.45 with sigma of 0.04
 C2-C4
 2.45 with sigma of 0.04
 C3-C5
 2.45 with sigma of 0.04
 N2-C3
 2.45 with sigma of 0.04
 C4-C6
 2.45 with sigma of 0.04
 C16-C14
 2.45 with sigma of 0.04
 C15-C13
 2.45 with sigma of 0.04
 C12-C14
 2.45 with sigma of 0.04
 C11-C13
 2.45 with sigma of 0.04
 C10-C12
 2.45 with sigma of 0.04
 C7-C9
 2.45 with sigma of 0.04
 C9-C7
 2.45 with sigma of 0.04
 N3-C11
 2.45 with sigma of 0.04
 C15-C0AA
 2.45 with sigma of 0.04
3. Uiso/Uaniso restraints and constraints
Uiso(C1) = Uiso(N1)
Uiso(C3) = Uiso(C4) = Uiso(C5)
Uiso(C2) = Uiso(N2)
Uiso(N2) = Uiso(C2) = Uiso(C3) = Uiso(C4)
Uiso(C16) = Uiso(C15) = Uiso(C14)
Uiso(C13) = Uiso(C14) = Uiso(C15) = Uiso(C16)
Uiso(N2) = Uiso(C2) = Uiso(C3) = Uiso(C4) = Uiso(C5) = Uiso(C6) = Uiso(C7) =
Uiso(C8) = Uiso(C9)
Uiso(N3) = Uiso(C10) = Uiso(C11) = Uiso(C12) = Uiso(C13) = Uiso(C14) =
Uiso(C15) = Uiso(C16)
4.a Secondary CH2 refined with riding coordinates:
 C2(H2A,H2B), C3(H3A,H3B), C4(H4A,H4B), C5(H5A,H5B), C6(H6A,H6B), C7(H7A,H7B),
 C8(H8A,H8B), C14(H14A,H14B), C16(H16A,H16B), C15(H15A,H15B), C13(H13A,H13B),
 C12(H12A,H12B), C11(H11A,H11B), C10(H10A,H10B)
4.b Idealised Me refined as rotating group:
 N2(H2C,H2D,H2E), C1(H1A,H1B,H1C), N1(H1D,H1E,H1F), C9(H9A,H9B,H9C), N3(H3C,
 H3D,H3E), C0AA(H0AA,H0AB,H0AC)
;
_olex2_submission_special_instructions 'No special instructions were received'

loop_
_space_group_symop_operation_xyz
'x, y, z'
'x, -y, z+1/2'
'x+1/2, y+1/2, z'
'x+1/2, -y+1/2, z+1/2'

loop_
_atom_site_label
_atom_site_type_symbol
_atom_site_fract_x
_atom_site_fract_y
_atom_site_fract_z
_atom_site_U_iso_or_equiv
_atom_site_adp_type
_atom_site_occupancy
_atom_site_site_symmetry_order
_atom_site_calc_flag
_atom_site_refinement_flags_posn
_atom_site_refinement_flags_adp
_atom_site_refinement_flags_occupancy
_atom_site_disorder_assembly
_atom_site_disorder_group
Pb1 Pb 0.05775(2) 0.24987(10) 0.24996(9) 0.0521(3) Uani 1 1 d . . . . .
Pb2 Pb -0.05813(2) 0.24994(8) 0.24993(8) 0.0377(2) Uani 1 1 d . . . . .
Br3 Br -0.00057(14) 0.2493(3) 0.2510(9) 0.0828(8) Uani 1 1 d . . . . .
Br4 Br 0.05870(13) 0.5326(6) 0.0307(7) 0.152(3) Uani 1 1 d . . . . .
Br5 Br -0.05520(11) 0.0303(6) 0.5275(7) 0.130(2) Uani 1 1 d . . . . .
Br6 Br -0.05576(10) 0.5279(6) 0.4710(6) 0.1078(16) Uani 1 1 d . . . . .
Br10 Br 0.05853(12) 0.0300(5) -0.0320(7) 0.1148(19) Uani 1 1 d . . . . .
Br14 Br 0.11028(13) 0.2495(7) 0.2510(13) 0.167(5) Uani 1 1 d . . . . .
Br15 Br -0.11346(8) 0.2532(7) 0.2531(11) 0.154(4) Uani 1 1 d . . . . .
C2 C 0.1333(14) 0.756(8) 0.227(8) 0.33(2) Uiso 1 1 d D . . . .
H2A H 0.136913 0.846867 0.158036 0.398 Uiso 1 1 calc R . . . .
H2B H 0.140440 0.660079 0.179217 0.398 Uiso 1 1 calc R . . . .
N2 N 0.1056(13) 0.737(7) 0.248(12) 0.33(2) Uiso 1 1 d D . . . .
H2C H 0.102341 0.708033 0.348908 0.398 Uiso 1 1 calc GR . . . .
H2D H 0.099950 0.662240 0.181075 0.398 Uiso 1 1 calc GR . . . .
H2E H 0.098005 0.830195 0.227213 0.398 Uiso 1 1 calc GR . . . .
C1 C 0.0018(12) 0.822(6) 0.198(6) 0.224(18) Uiso 1 1 d D . . . .
H1A H 0.003648 0.916879 0.262048 0.335 Uiso 1 1 calc GR . . . .
H1B H -0.013301 0.829813 0.134472 0.335 Uiso 1 1 calc GR . . . .
H1C H 0.016148 0.811736 0.127526 0.335 Uiso 1 1 calc GR . . . .
N1 N 0.0002(9) 0.675(5) 0.307(5) 0.224(18) Uiso 1 1 d D . . . .
H1D H -0.014632 0.673875 0.356344 0.268 Uiso 1 1 calc GR . . . .
H1E H 0.012571 0.678778 0.379088 0.268 Uiso 1 1 calc GR . . . .
H1F H 0.001846 0.586155 0.247700 0.268 Uiso 1 1 calc GR . . . .
C3 C 0.1440(12) 0.783(9) 0.391(9) 0.33(2) Uiso 1 1 d D . . . .
H3A H 0.134701 0.718339 0.467923 0.398 Uiso 1 1 calc R . . . .
H3B H 0.141860 0.894748 0.420067 0.398 Uiso 1 1 calc R . . . .
C4 C 0.1715(11) 0.740(8) 0.401(9) 0.33(2) Uiso 1 1 d D . . . .
H4A H 0.181818 0.823568 0.352137 0.398 Uiso 1 1 calc R . . . .
H4B H 0.174833 0.639471 0.345597 0.398 Uiso 1 1 calc R . . . .
C5 C 0.1772(11) 0.725(9) 0.578(9) 0.33(2) Uiso 1 1 d D . . . .
H5A H 0.168502 0.807863 0.638158 0.398 Uiso 1 1 calc R . . . .
H5B H 0.171958 0.620850 0.617800 0.398 Uiso 1 1 calc R . . . .
C6 C 0.2054(11) 0.744(8) 0.594(8) 0.33(2) Uiso 1 1 d D . . . .
H6A H 0.209372 0.835388 0.662341 0.398 Uiso 1 1 calc R . . . .
H6B H 0.212843 0.648593 0.640686 0.398 Uiso 1 1 calc R . . . .
C9 C 0.2603(11) 0.822(9) 0.378(11) 0.33(2) Uiso 1 1 d D . . . .
H9A H 0.276683 0.773259 0.373338 0.497 Uiso 1 1 calc GR . . . .
H9B H 0.259868 0.898689 0.464421 0.497 Uiso 1 1 calc GR . . . .
H9C H 0.256765 0.875420 0.278540 0.497 Uiso 1 1 calc GR . . . .
C7 C 0.2153(9) 0.771(8) 0.428(9) 0.33(2) Uiso 1 1 d D . . . .
H7A H 0.216576 0.885500 0.407905 0.398 Uiso 1 1 calc R . . . .
H7B H 0.203646 0.725681 0.350854 0.398 Uiso 1 1 calc R . . . .
C8 C 0.2408(12) 0.695(5) 0.407(10) 0.33(2) Uiso 1 1 d D . . . .
H8A H 0.245126 0.634525 0.502954 0.398 Uiso 1 1 calc R . . . .
H8B H 0.240374 0.621508 0.317058 0.398 Uiso 1 1 calc R . . . .
C14 C -0.1876(14) 0.300(7) 0.896(12) 0.45(3) Uiso 1 1 d D . . . .
H14A H -0.196738 0.334478 0.800659 0.542 Uiso 1 1 calc R . . . .
H14B H -0.180183 0.394572 0.944996 0.542 Uiso 1 1 calc R . . . .
C16 C -0.203(2) 0.304(7) 1.173(11) 0.45(3) Uiso 1 1 d D . . . .
H16A H -0.214512 0.392854 1.184218 0.542 Uiso 1 1 calc R . . . .
H16B H -0.185699 0.344191 1.187342 0.542 Uiso 1 1 calc R . . . .
C15 C -0.2057(16) 0.223(9) 1.012(11) 0.45(3) Uiso 1 1 d D . . . .
H15A H -0.202106 0.109604 1.021045 0.542 Uiso 1 1 calc R . . . .
H15B H -0.222882 0.235957 0.973209 0.542 Uiso 1 1 calc R . . . .
C13 C -0.1670(13) 0.187(7) 0.847(15) 0.45(3) Uiso 1 1 d D . . . .
H13A H -0.171703 0.127270 0.751434 0.542 Uiso 1 1 calc R . . . .
H13B H -0.163382 0.110934 0.932688 0.542 Uiso 1 1 calc R . . . .
C12 C -0.1443(13) 0.292(6) 0.814(16) 0.45(3) Uiso 1 1 d D . . . .
H12A H -0.146995 0.356749 0.719363 0.542 Uiso 1 1 calc R . . . .
H12B H -0.140971 0.361856 0.904926 0.542 Uiso 1 1 calc R . . . .
C11 C -0.1229(12) 0.178(6) 0.790(15) 0.45(3) Uiso 1 1 d D . . . .
H11A H -0.120443 0.113726 0.885403 0.542 Uiso 1 1 calc R . . . .
H11B H -0.126747 0.106239 0.700943 0.542 Uiso 1 1 calc R . . . .
C10 C -0.0996(13) 0.271(10) 0.753(13) 0.45(3) Uiso 1 1 d D . . . .
H10A H -0.102412 0.386296 0.758400 0.542 Uiso 1 1 calc R . . . .
H10B H -0.092454 0.243105 0.649742 0.542 Uiso 1 1 calc R . . . .
N3 N -0.0834(17) 0.212(9) 0.891(11) 0.45(3) Uiso 1 1 d D . . . .
H3C H -0.068560 0.262944 0.889252 0.542 Uiso 1 1 calc GR . . . .
H3D H -0.080881 0.107115 0.881241 0.542 Uiso 1 1 calc GR . . . .
H3E H -0.091141 0.232522 0.983725 0.542 Uiso 1 1 calc GR . . . .
C0AA C -0.209(3) 0.172(12) 1.294(12) 0.46(8) Uiso 1 1 d D . . . .
H0AA H -0.202824 0.070718 1.252535 0.690 Uiso 1 1 calc GR . . . .
H0AB H -0.226487 0.167139 1.311796 0.690 Uiso 1 1 calc GR . . . .
H0AC H -0.200154 0.194588 1.393417 0.690 Uiso 1 1 calc GR . . . .

loop_
_atom_site_aniso_label
_atom_site_aniso_U_11
_atom_site_aniso_U_22
_atom_site_aniso_U_33
_atom_site_aniso_U_23
_atom_site_aniso_U_13
_atom_site_aniso_U_12
Pb1 0.0849(10) 0.0359(5) 0.0355(4) -0.0002(3) -0.0008(5) 0.0029(4)
Pb2 0.0738(6) 0.0204(3) 0.0189(2) 0.0003(3) -0.0015(3) 0.0025(4)
Br3 0.0736(18) 0.090(2) 0.0850(19) -0.011(2) -0.0007(13) 0.0119(19)
Br4 0.262(6) 0.106(3) 0.088(3) 0.061(2) -0.091(4) -0.088(4)
Br5 0.149(4) 0.126(4) 0.116(4) 0.097(3) -0.016(3) -0.013(3)
Br6 0.124(3) 0.093(3) 0.107(3) -0.083(2) 0.012(2) -0.010(2)
Br10 0.184(4) 0.079(2) 0.082(2) -0.052(2) 0.061(3) -0.055(3)
Br14 0.090(4) 0.206(10) 0.204(10) 0.020(4) 0.005(5) -0.045(3)
Br15 0.032(2) 0.221(10) 0.210(10) 0.017(4) -0.005(3) -0.034(2)

loop_
_atom_type_symbol
_atom_type_description
_atom_type_scat_dispersion_real
_atom_type_scat_dispersion_imag
_atom_type_scat_source
C C 0.0033 0.0016 'International Tables Vol C Tables 4.2.6.8 and 6.1.1.4'
H H 0.0000 0.0000 'International Tables Vol C Tables 4.2.6.8 and 6.1.1.4'
Br Br -0.2901 2.4595 'International Tables Vol C Tables 4.2.6.8 and 6.1.1.4'
N N 0.0061 0.0033 'International Tables Vol C Tables 4.2.6.8 and 6.1.1.4'
Pb Pb -3.3944 10.1111 'International Tables Vol C Tables 4.2.6.8 and 6.1.1.4'

loop_
_geom_angle_atom_site_label_1
_geom_angle_atom_site_label_2
_geom_angle_atom_site_label_3
_geom_angle
_geom_angle_site_symmetry_1
_geom_angle_site_symmetry_3
_geom_angle_publ_flag
Br4 Pb1 Br3 91.14(17) . . ?
Br4 Pb1 Br3 90.89(18) 2_565 . ?
Br4 Pb1 Br4 90.00(3) 2_565 . ?
Br4 Pb1 Br10 178.2(2) 2_565 . ?
Br10 Pb1 Br3 90.88(16) . . ?
Br10 Pb1 Br3 90.62(16) 2 . ?
Br10 Pb1 Br4 178.2(2) 2 . ?
Br10 Pb1 Br4 89.84(19) 2 2_565 ?
Br10 Pb1 Br4 90.14(18) . . ?
Br10 Pb1 Br10 89.96(3) 2 . ?
Br14 Pb1 Br3 179.6(3) . . ?
Br14 Pb1 Br4 89.2(2) . . ?
Br14 Pb1 Br4 88.9(2) . 2_565 ?
Br14 Pb1 Br10 89.3(2) . . ?
Br14 Pb1 Br10 89.0(2) . 2 ?
Br5 Pb2 Br3 86.80(17) . . ?
Br5 Pb2 Br3 87.04(15) 2_554 . ?
Br5 Pb2 Br5 89.92(3) . 2_554 ?
Br5 Pb2 Br6 89.7(2) . . ?
Br5 Pb2 Br6 174.6(2) . 2_564 ?
Br6 Pb2 Br3 87.55(13) . . ?
Br6 Pb2 Br3 87.76(16) 2_564 . ?
Br6 Pb2 Br5 174.59(19) . 2_554 ?
Br6 Pb2 Br5 90.0(2) 2_564 2_554 ?
Br6 Pb2 Br6 89.85(3) . 2_564 ?
Br15 Pb2 Br3 179.2(2) . . ?
Br15 Pb2 Br5 92.93(19) . . ?
Br15 Pb2 Br5 93.7(2) . 2_554 ?
Br15 Pb2 Br6 92.51(17) . 2_564 ?
Br15 Pb2 Br6 91.69(17) . . ?
Pb2 Br3 Pb1 179.6(3) . . ?
Pb1 Br4 Pb1 165.4(2) 2_564 . ?
Pb2 Br5 Pb2 165.5(3) . 2 ?
Pb2 Br6 Pb2 166.2(2) . 2_565 ?
Pb1 Br10 Pb1 165.8(2) 2_554 . ?
N2 C2 C3 106(4) . . ?
C2 C3 C4 113(4) . . ?
C3 C4 C5 105(3) . . ?
C6 C5 C4 106(3) . . ?
C7 C6 C5 106(3) . . ?
C6 C7 C8 111(4) . . ?
C9 C8 C7 110(3) . . ?
C13 C14 C15 112(4) . . ?
C15 C16 C0AA 104(4) . . ?
C14 C15 C16 109(4) . . ?
C14 C13 C12 105(3) . . ?
C11 C12 C13 105(3) . . ?
C10 C11 C12 109(4) . . ?
C11 C10 N3 99(3) . . ?

loop_
_geom_bond_atom_site_label_1
_geom_bond_atom_site_label_2
_geom_bond_distance
_geom_bond_site_symmetry_2
_geom_bond_publ_flag
Pb1 Br3 3.089(7) . ?
Pb1 Br4 2.978(4) . ?
Pb1 Br4 2.956(5) 2_565 ?
Pb1 Br10 2.953(4) 2 ?
Pb1 Br10 2.976(5) . ?
Pb1 Br14 2.781(7) . ?
Pb2 Br3 3.048(7) . ?
Pb2 Br5 2.982(5) 2_554 ?
Pb2 Br5 2.950(5) . ?
Pb2 Br6 2.959(4) . ?
Pb2 Br6 2.970(4) 2_564 ?
Pb2 Br15 2.930(4) . ?
C2 N2 1.48(3) . ?
C2 C3 1.49(2) . ?
C1 N1 1.53(3) . ?
C3 C4 1.503(19) . ?
C4 C5 1.51(2) . ?
C5 C6 1.506(19) . ?
C6 C7 1.492(19) . ?
C9 C8 1.50(2) . ?
C7 C8 1.499(16) . ?
C14 C15 1.502(19) . ?
C14 C13 1.500(17) . ?
C16 C15 1.51(2) . ?
C16 C0AA 1.52(3) . ?
C13 C12 1.51(2) . ?
C12 C11 1.49(2) . ?
C11 C10 1.49(2) . ?
C10 N3 1.51(2) . ?
